data_2216812
loop_
_publ_author_name
'Tongming Shang'

_publ_section_title
;5-(4-Chlorophenyl)-6-ethoxycarbonyl-3,7-dimethyl-5<i>H</i>-thiazolo[3,2-<i>a</i>]pyrimidin-8-ium
 bromide
;
_journal_coeditor_code TK2207
_journal_issue 12
_journal_name_full 'Acta Crystallographica Section E'
_journal_page_first o4623
_journal_page_last o4623
_journal_paper_doi 10.1107/S1600536807053780
_journal_volume 63
_journal_year 2007
_chemical_formula_iupac 'C17 H18 Cl N2 O2 S + , Br -'
_chemical_formula_moiety 'C17 H18 Cl N2 O2 S + , Br -'
_chemical_formula_sum 'C17 H18 Br Cl N2 O2 S'
_chemical_formula_weight 429.75
_chemical_melting_point .513E-305
_chemical_name_systematic
;
5-(4-Chlorophenyl)-6-ethoxycarbonyl-3,7-dimethyl-5H-
thiazolo[3,2-a]pyrimidin-8-ium bromide
;
_space_group_IT_number 15
_symmetry_cell_setting monoclinic
_symmetry_space_group_name_Hall '-C 2yc'
_symmetry_space_group_name_H-M 'C 1 2/c 1'
_atom_sites_solution_hydrogens geom
_atom_sites_solution_primary direct
_atom_sites_solution_secondary difmap
_audit_creation_method SHELXL97
_cell_angle_alpha 90
_cell_angle_beta 106.8080(16)
_cell_angle_gamma 90
_cell_formula_units_Z 8
_cell_length_a 25.457(2)
_cell_length_b 11.697(2)
_cell_length_c 14.231(3)
_cell_measurement_reflns_used 2973
_cell_measurement_temperature 291(2)
_cell_measurement_theta_max 25.5
_cell_measurement_theta_min 2.3
_cell_volume 4056.5(11)
_computing_cell_refinement 'SMART (Bruker, 2000)'
_computing_data_collection 'SMART (Bruker, 2000)'
_computing_data_reduction 'SAINT (Bruker, 2000)'
_computing_molecular_graphics 'SHELXTL (Bruker, 2000)'
_computing_publication_material 'SHELXTL (Bruker, 2000)'
_computing_structure_refinement 'SHELXTL (Bruker, 2000)'
_computing_structure_solution 'SHELXTL (Bruker, 2000)'
_diffrn_ambient_temperature 291(2)
_diffrn_measured_fraction_theta_full 0.997
_diffrn_measured_fraction_theta_max 0.997
_diffrn_measurement_device_type 'Bruker SMART APEX CCD'
_diffrn_measurement_method '\f and \w'
_diffrn_radiation_monochromator graphite
_diffrn_radiation_source 'sealed tube'
_diffrn_radiation_type MoK\a
_diffrn_radiation_wavelength 0.71073
_diffrn_reflns_av_R_equivalents 0.031
_diffrn_reflns_av_sigmaI/netI 0.045
_diffrn_reflns_limit_h_max 31
_diffrn_reflns_limit_h_min -29
_diffrn_reflns_limit_k_max 13
_diffrn_reflns_limit_k_min -14
_diffrn_reflns_limit_l_max 16
_diffrn_reflns_limit_l_min -17
_diffrn_reflns_number 10641
_diffrn_reflns_theta_full 26.0
_diffrn_reflns_theta_max 26.0
_diffrn_reflns_theta_min 1.7
_exptl_absorpt_coefficient_mu 2.272
_exptl_absorpt_correction_T_max 0.584
_exptl_absorpt_correction_T_min 0.505
_exptl_absorpt_correction_type multi-scan
_exptl_absorpt_process_details '(SADABS; Bruker, 2000)'
_exptl_crystal_colour colourless
_exptl_crystal_density_diffrn 1.407
_exptl_crystal_density_method 'not measured'
_exptl_crystal_description block
_exptl_crystal_F_000 1744
_exptl_crystal_size_max 0.30
_exptl_crystal_size_mid 0.26
_exptl_crystal_size_min 0.24
_refine_diff_density_max 0.26
_refine_diff_density_min -0.29
_refine_ls_extinction_method none
_refine_ls_goodness_of_fit_ref 1.04
_refine_ls_hydrogen_treatment mixed
_refine_ls_matrix_type full
_refine_ls_number_parameters 223
_refine_ls_number_reflns 3986
_refine_ls_number_restraints 0
_refine_ls_restrained_S_all 1.04
_refine_ls_R_factor_all 0.064
_refine_ls_R_factor_gt 0.044
_refine_ls_shift/su_max 0.000
_refine_ls_shift/su_mean 0.000
_refine_ls_structure_factor_coef Fsqd
_refine_ls_weighting_details 'calc w = 1/[\s^2^(Fo^2^)+(0.0421P)^2^+1.5186P] where P=(Fo^2^+2Fc^2^)/3'
_refine_ls_weighting_scheme calc
_refine_ls_wR_factor_gt 0.090
_refine_ls_wR_factor_ref 0.094
_reflns_number_gt 2937
_reflns_number_total 3986
_reflns_threshold_expression I>2\s(I)
_cod_data_source_file tk2207.cif
_cod_data_source_block I
_cod_original_cell_volume 4056.5(12)
_cod_original_sg_symbol_H-M 'C 2/c'
_cod_database_code 2216812
_cod_database_fobs_code 2216812

loop_
_symmetry_equiv_pos_as_xyz
'x, y, z'
'-x, y, -z+1/2'
'x+1/2, y+1/2, z'
'-x+1/2, y+1/2, -z+1/2'
'-x, -y, -z'
'x, -y, z-1/2'
'-x+1/2, -y+1/2, -z'
'x+1/2, -y+1/2, z-1/2'

loop_
_atom_site_type_symbol
_atom_site_label
_atom_site_fract_x
_atom_site_fract_y
_atom_site_fract_z
_atom_site_U_iso_or_equiv
_atom_site_adp_type
_atom_site_calc_flag
_atom_site_refinement_flags
_atom_site_occupancy
Br Br1 0.193130(15) 0.08363(3) 0.11668(3) 0.06287(14) Uani d . 1
C C1 0.05124(13) 0.2550(3) 0.5811(2) 0.0529(8) Uani d . 1
C C2 0.00250(15) 0.2082(3) 0.5272(3) 0.0606(9) Uani d . 1
H H2 0.0025 0.1379 0.4966 0.073 Uiso calc R 1
C C3 -0.04725(15) 0.2644(3) 0.5177(3) 0.0681(10) Uani d . 1
H H3 -0.0803 0.2330 0.4808 0.082 Uiso calc R 1
C C4 -0.04561(15) 0.3696(3) 0.5654(3) 0.0621(9) Uani d . 1
C C5 0.00383(16) 0.4186(3) 0.6183(3) 0.0685(10) Uani d . 1
H H5 0.0042 0.4902 0.6469 0.082 Uiso calc R 1
C C6 0.05217(14) 0.3609(3) 0.6283(3) 0.0603(9) Uani d . 1
H H6 0.0853 0.3916 0.6659 0.072 Uiso calc R 1
C C7 0.10663(12) 0.1866(3) 0.5932(2) 0.0456(7) Uani d . 1
H H7 0.0983 0.1127 0.5597 0.055 Uiso calc R 1
C C8 0.14678(12) 0.2529(3) 0.5513(2) 0.0467(7) Uani d . 1
C C9 0.19109(13) 0.3174(3) 0.6071(2) 0.0527(8) Uani d . 1
S S1 0.19598(4) 0.18989(8) 0.88153(6) 0.0567(2) Uani d . 1
C C10 0.17799(13) 0.2276(3) 0.7561(2) 0.0530(8) Uani d . 1
C C11 0.14183(14) 0.0864(3) 0.8572(3) 0.0602(9) Uani d . 1
H H11 0.1333 0.0420 0.9050 0.072 Uiso calc R 1
C C12 0.11427(14) 0.0811(3) 0.7576(3) 0.0560(8) Uani d . 1
C C13 0.06841(13) 0.0014(3) 0.7070(3) 0.0637(10) Uani d . 1
H H13A 0.0659 -0.0591 0.7511 0.096 Uiso calc R 1
H H13B 0.0756 -0.0303 0.6498 0.096 Uiso calc R 1
H H13C 0.0344 0.0429 0.6880 0.096 Uiso calc R 1
C C14 0.23141(13) 0.3942(3) 0.5837(3) 0.0580(9) Uani d . 1
H H14A 0.2168 0.4228 0.5180 0.087 Uiso calc R 1
H H14B 0.2647 0.3528 0.5886 0.087 Uiso calc R 1
H H14C 0.2391 0.4570 0.6290 0.087 Uiso calc R 1
C C15 0.13101(13) 0.2443(3) 0.4422(2) 0.0489(7) Uani d . 1
C C16 0.14414(14) 0.3068(3) 0.2878(2) 0.0578(8) Uani d . 1
H H16A 0.1052 0.3235 0.2631 0.069 Uiso calc R 1
H H16B 0.1504 0.2310 0.2656 0.069 Uiso calc R 1
C C17 0.17647(16) 0.3939(3) 0.2484(3) 0.0656(10) Uani d . 1
H H17C 0.2148 0.3753 0.2708 0.098 Uiso calc R 1
H H17D 0.1707 0.4687 0.2715 0.098 Uiso calc R 1
H H17E 0.1643 0.3930 0.1780 0.098 Uiso calc R 1
Cl Cl1 -0.10751(4) 0.44589(8) 0.55951(7) 0.0653(2) Uani d . 1
N N1 0.20339(11) 0.3071(3) 0.7143(2) 0.0524(7) Uani d . 1
H H1A 0.2272(15) 0.352(3) 0.751(3) 0.063 Uiso d . 1
N N2 0.13435(11) 0.1668(2) 0.70220(18) 0.0512(6) Uani d . 1
O O1 0.09178(10) 0.1876(2) 0.39502(17) 0.0640(6) Uani d . 1
O O2 0.16151(9) 0.31004(19) 0.39710(16) 0.0576(6) Uani d . 1

loop_
_atom_site_aniso_label
_atom_site_aniso_U_11
_atom_site_aniso_U_22
_atom_site_aniso_U_33
_atom_site_aniso_U_12
_atom_site_aniso_U_13
_atom_site_aniso_U_23
Br1 0.0658(2) 0.0651(2) 0.0608(2) 0.02571(17) 0.02317(17) 0.01386(17)
C1 0.058(2) 0.063(2) 0.0365(16) 0.0073(16) 0.0130(14) 0.0039(15)
C2 0.066(2) 0.0456(18) 0.062(2) -0.0010(16) 0.0062(18) -0.0170(16)
C3 0.056(2) 0.063(2) 0.071(2) -0.0100(17) -0.0033(18) -0.0028(19)
C4 0.067(2) 0.057(2) 0.063(2) 0.0246(17) 0.0194(18) 0.0080(18)
C5 0.071(2) 0.066(2) 0.076(2) 0.0059(18) 0.032(2) -0.016(2)
C6 0.0563(19) 0.0502(19) 0.067(2) 0.0073(16) 0.0069(16) -0.0057(17)
C7 0.0529(17) 0.0482(17) 0.0347(15) 0.0020(13) 0.0110(13) -0.0028(13)
C8 0.0483(17) 0.0397(16) 0.0513(17) 0.0009(13) 0.0130(14) 0.0051(13)
C9 0.0566(18) 0.0418(17) 0.0519(18) 0.0098(14) 0.0037(15) 0.0119(14)
S1 0.0619(5) 0.0638(5) 0.0379(4) 0.0063(4) 0.0039(4) -0.0014(4)
C10 0.0530(18) 0.0535(19) 0.0436(17) 0.0054(15) 0.0000(14) 0.0027(14)
C11 0.059(2) 0.055(2) 0.067(2) 0.0177(16) 0.0182(17) 0.0049(17)
C12 0.060(2) 0.0515(19) 0.056(2) -0.0008(15) 0.0154(16) 0.0025(15)
C13 0.0506(19) 0.061(2) 0.075(2) -0.0112(16) 0.0112(17) 0.0335(18)
C14 0.0406(17) 0.064(2) 0.063(2) 0.0054(14) 0.0052(15) 0.0018(17)
C15 0.0542(18) 0.0412(16) 0.0512(17) 0.0069(14) 0.0153(15) -0.0062(14)
C16 0.0500(18) 0.074(2) 0.0516(19) 0.0026(16) 0.0178(15) 0.0031(17)
C17 0.078(2) 0.062(2) 0.062(2) 0.0046(18) 0.0274(19) 0.0238(18)
Cl1 0.0674(5) 0.0663(6) 0.0663(5) 0.0288(4) 0.0256(4) 0.0153(4)
N1 0.0506(16) 0.0581(17) 0.0463(15) -0.0042(12) 0.0104(12) -0.0016(13)
N2 0.0575(16) 0.0523(16) 0.0432(15) 0.0045(12) 0.0137(12) 0.0031(12)
O1 0.0707(15) 0.0666(16) 0.0556(14) -0.0212(12) 0.0198(12) -0.0160(12)
O2 0.0584(14) 0.0594(14) 0.0568(14) 0.0008(11) 0.0193(11) 0.0104(11)

loop_
_atom_type_symbol
_atom_type_description
_atom_type_scat_dispersion_real
_atom_type_scat_dispersion_imag
_atom_type_scat_source
C C 0.0033 0.0016 'International Tables Vol C Tables 4.2.6.8 and 6.1.1.4'
H H 0.0000 0.0000 'International Tables Vol C Tables 4.2.6.8 and 6.1.1.4'
N N 0.0061 0.0033 'International Tables Vol C Tables 4.2.6.8 and 6.1.1.4'
O O 0.0106 0.0060 'International Tables Vol C Tables 4.2.6.8 and 6.1.1.4'
S S 0.1246 0.1234 'International Tables Vol C Tables 4.2.6.8 and 6.1.1.4'
Cl Cl 0.1484 0.1585 'International Tables Vol C Tables 4.2.6.8 and 6.1.1.4'
Br Br -0.2901 2.4595 'International Tables Vol C Tables 4.2.6.8 and 6.1.1.4'

loop_
_geom_angle_atom_site_label_1
_geom_angle_atom_site_label_2
_geom_angle_atom_site_label_3
_geom_angle
C2 C1 C6 120.5(3)
C2 C1 C7 119.5(3)
C6 C1 C7 120.0(3)
C1 C2 C3 121.0(3)
C1 C2 H2 119.5
C3 C2 H2 119.5
C2 C3 C4 117.8(3)
C2 C3 H3 121.1
C4 C3 H3 121.1
C5 C4 C3 121.3(3)
C5 C4 Cl1 117.9(3)
C3 C4 Cl1 120.8(3)
C6 C5 C4 119.8(3)
C6 C5 H5 120.1
C4 C5 H5 120.1
C5 C6 C1 119.5(3)
C5 C6 H6 120.3
C1 C6 H6 120.3
N2 C7 C8 107.9(2)
N2 C7 C1 108.8(2)
C8 C7 C1 111.9(2)
N2 C7 H7 109.4
C8 C7 H7 109.4
C1 C7 H7 109.4
C9 C8 C15 123.9(3)
C9 C8 C7 124.8(3)
C15 C8 C7 111.2(3)
C8 C9 N1 116.1(3)
C8 C9 C14 134.5(3)
N1 C9 C14 109.4(3)
C10 S1 C11 90.78(17)
N2 C10 N1 121.7(3)
N2 C10 S1 111.8(2)
N1 C10 S1 126.5(2)
C12 C11 S1 111.1(3)
C12 C11 H11 124.4
S1 C11 H11 124.4
C11 C12 N2 111.7(3)
C11 C12 C13 127.5(3)
N2 C12 C13 120.8(3)
C12 C13 H13A 109.5
C12 C13 H13B 109.5
H13A C13 H13B 109.5
C12 C13 H13C 109.5
H13A C13 H13C 109.5
H13B C13 H13C 109.5
C9 C14 H14A 109.5
C9 C14 H14B 109.5
H14A C14 H14B 109.5
C9 C14 H14C 109.5
H14A C14 H14C 109.5
H14B C14 H14C 109.5
O1 C15 O2 121.9(3)
O1 C15 C8 122.6(3)
O2 C15 C8 115.4(3)
O2 C16 C17 109.9(3)
O2 C16 H16A 109.7
C17 C16 H16A 109.7
O2 C16 H16B 109.7
C17 C16 H16B 109.7
H16A C16 H16B 108.2
C16 C17 H17C 109.5
C16 C17 H17D 109.5
H17C C17 H17D 109.5
C16 C17 H17E 109.5
H17C C17 H17E 109.5
H17D C17 H17E 109.5
C10 N1 C9 121.5(3)
C10 N1 H1A 119(2)
C9 N1 H1A 119(2)
C10 N2 C12 114.4(3)
C10 N2 C7 124.0(3)
C12 N2 C7 121.6(3)
C15 O2 C16 115.8(2)

loop_
_geom_bond_atom_site_label_1
_geom_bond_atom_site_label_2
_geom_bond_distance
C1 C2 1.370(5)
C1 C6 1.405(5)
C1 C7 1.587(4)
C2 C3 1.398(5)
C2 H2 0.9300
C3 C4 1.401(5)
C3 H3 0.9300
C4 C5 1.389(5)
C4 Cl1 1.791(3)
C5 C6 1.375(5)
C5 H5 0.9300
C6 H6 0.9300
C7 N2 1.524(4)
C7 C8 1.534(4)
C7 H7 0.9800
C8 C9 1.398(4)
C8 C15 1.492(4)
C9 N1 1.471(4)
C9 C14 1.473(5)
S1 C10 1.766(3)
S1 C11 1.792(4)
C10 N2 1.355(4)
C10 N1 1.363(4)
C11 C12 1.389(5)
C11 H11 0.9300
C12 N2 1.456(4)
C12 C13 1.505(5)
C13 H13A 0.9600
C13 H13B 0.9600
C13 H13C 0.9600
C14 H14A 0.9600
C14 H14B 0.9600
C14 H14C 0.9600
C15 O1 1.225(4)
C15 O2 1.376(4)
C16 O2 1.489(4)
C16 C17 1.516(5)
C16 H16A 0.9700
C16 H16B 0.9700
C17 H17C 0.9600
C17 H17D 0.9600
C17 H17E 0.9600
N1 H1A 0.86(4)
